data_4502701
loop_
_publ_author_name
'Yang, Guo-Ping'
'Wang, Yao-Yu'
'Liu, Ping'
'Fu, Ai-Yun'
'Zhang, Ya-Nan'
'Jin, Jun-Cheng'
'Shi, Qi-Zhen'

_publ_section_title
;
 Formation of Three New Silver(I) Coordination Polymers Involving
 1,2-Phenylenediacetic Acid via the Modulation of Dipyridyl-Containing
 Ligands
;
_journal_issue 3
_journal_name_full 'Crystal Growth &amp; Design'
_journal_page_first 1443
_journal_paper_doi 10.1021/cg901545k
_journal_volume 10
_journal_year 2010
_chemical_formula_moiety 'C34 H38 Ag2 N4 O9'
_chemical_formula_sum 'C34 H38 Ag2 N4 O9'
_chemical_formula_weight 862.42
_chemical_name_systematic
; 
 ? 
;
_space_group_IT_number 2
_symmetry_cell_setting triclinic
_symmetry_space_group_name_Hall '-P 1'
_symmetry_space_group_name_H-M 'P -1'
_atom_sites_solution_hydrogens geom
_atom_sites_solution_primary direct
_atom_sites_solution_secondary difmap
_audit_creation_method SHELXL-97
_cell_angle_alpha 84.266(2)
_cell_angle_beta 82.614(2)
_cell_angle_gamma 75.128(2)
_cell_formula_units_Z 2
_cell_length_a 11.3125(13)
_cell_length_b 11.5420(13)
_cell_length_c 13.9032(16)
_cell_measurement_reflns_used 2133
_cell_measurement_temperature 296(2)
_cell_measurement_theta_max 23.087
_cell_measurement_theta_min 2.261
_cell_volume 1735.7(3)
_computing_structure_refinement 'SHELXL-97 (Sheldrick, 1997)'
_computing_structure_solution 'SHELXS-97 (Sheldrick, 1990)'
_diffrn_ambient_temperature 296(2)
_diffrn_measured_fraction_theta_full 0.983
_diffrn_measured_fraction_theta_max 0.983
_diffrn_measurement_device_type 'Rigaku RAXIS-RAPID Imaging Plate'
_diffrn_measurement_method \w
_diffrn_radiation_monochromator graphite
_diffrn_radiation_source 'fine-focus sealed tube'
_diffrn_radiation_type MoK\a
_diffrn_radiation_wavelength 0.71073
_diffrn_reflns_av_R_equivalents 0.0255
_diffrn_reflns_av_sigmaI/netI 0.0528
_diffrn_reflns_limit_h_max 13
_diffrn_reflns_limit_h_min -13
_diffrn_reflns_limit_k_max 13
_diffrn_reflns_limit_k_min -10
_diffrn_reflns_limit_l_max 14
_diffrn_reflns_limit_l_min -16
_diffrn_reflns_number 8777
_diffrn_reflns_theta_full 25.10
_diffrn_reflns_theta_max 25.10
_diffrn_reflns_theta_min 1.48
_exptl_absorpt_coefficient_mu 1.187
_exptl_absorpt_correction_T_max 0.9007
_exptl_absorpt_correction_T_min 0.8147
_exptl_absorpt_correction_type multi-scan
_exptl_absorpt_process_details sadabs
_exptl_crystal_colour block
_exptl_crystal_density_diffrn 1.650
_exptl_crystal_density_method 'not measured'
_exptl_crystal_description needle
_exptl_crystal_F_000 872
_exptl_crystal_size_max 0.18
_exptl_crystal_size_mid 0.11
_exptl_crystal_size_min 0.09
_refine_diff_density_max 0.821
_refine_diff_density_min -0.652
_refine_diff_density_rms 0.090
_refine_ls_extinction_method none
_refine_ls_goodness_of_fit_ref 1.042
_refine_ls_hydrogen_treatment constr
_refine_ls_matrix_type full
_refine_ls_number_parameters 442
_refine_ls_number_reflns 6091
_refine_ls_number_restraints 0
_refine_ls_restrained_S_all 1.042
_refine_ls_R_factor_all 0.0711
_refine_ls_R_factor_gt 0.0457
_refine_ls_shift/su_max 0.001
_refine_ls_shift/su_mean 0.000
_refine_ls_structure_factor_coef Fsqd
_refine_ls_weighting_details 'calc w=1/[\s^2^(Fo^2^)+(0.0592P)^2^+0.7501P] where P=(Fo^2^+2Fc^2^)/3'
_refine_ls_weighting_scheme calc
_refine_ls_wR_factor_gt 0.1130
_refine_ls_wR_factor_ref 0.1305
_reflns_number_gt 4135
_reflns_number_total 6091
_reflns_threshold_expression >2sigma(I)
_cod_data_source_file cg901545k_si_003.cif
_cod_data_source_block 2
_cod_depositor_comments
;
The following automatic conversions were performed:

'_symmetry_cell_setting' value 'Triclinic' changed to 'triclinic'
according to /home/saulius/struct/CIF-dictionaries/cif_core.dic
dictionary named 'cif_core.dic' version 2.4.2 from 2011-04-26.

Automatic conversion script
Id: cif_fix_values 1715 2011-07-08 13:25:40Z adriana 
;
_cod_original_sg_symbol_H-M P-1
_cod_database_code 4502701

loop_
_symmetry_equiv_pos_as_xyz
'x, y, z'
'-x, -y, -z'

loop_
_atom_site_label
_atom_site_type_symbol
_atom_site_fract_x
_atom_site_fract_y
_atom_site_fract_z
_atom_site_U_iso_or_equiv
_atom_site_adp_type
_atom_site_occupancy
_atom_site_symmetry_multiplicity
_atom_site_calc_flag
_atom_site_refinement_flags
Ag1 Ag 0.89031(4) 0.46334(4) 0.06638(3) 0.05476(16) Uani 1 1 d .
Ag2 Ag 0.43224(4) 1.42195(4) 0.62296(4) 0.06795(19) Uani 1 1 d .
O1 O 0.8548(3) 0.5582(3) -0.1056(3) 0.0589(10) Uani 1 1 d .
O2 O 0.6789(4) 0.5394(4) -0.0269(3) 0.0735(12) Uani 1 1 d .
O3 O 0.9218(6) 0.6842(4) -0.4491(4) 0.1078(18) Uani 1 1 d .
O4 O 0.8980(4) 0.8753(4) -0.4353(3) 0.0612(10) Uani 1 1 d .
O5 O 0.5783(4) 1.3452(4) 0.7578(3) 0.0904(15) Uani 1 1 d .
H5C H 0.6523 1.3227 0.7410 0.108 Uiso 1 1 d R
H5D H 0.5715 1.3351 0.8173 0.108 Uiso 1 1 d R
O6 O 0.0389(4) 0.9148(4) 0.3914(3) 0.0843(14) Uani 1 1 d .
H6C H 0.0477 0.9795 0.4046 0.101 Uiso 1 1 d R
H6D H -0.0228 0.9128 0.4290 0.101 Uiso 1 1 d R
O7 O 0.4365(4) 0.6457(4) 0.0411(3) 0.0868(14) Uani 1 1 d .
H7C H 0.5015 0.6206 0.0075 0.104 Uiso 1 1 d R
H7D H 0.4029 0.5915 0.0374 0.104 Uiso 1 1 d R
O8 O 0.8535(6) 0.4743(5) 0.5346(4) 0.130(2) Uani 1 1 d .
H8C H 0.8741 0.5363 0.5398 0.155 Uiso 1 1 d R
H8D H 0.9168 0.4300 0.5103 0.155 Uiso 1 1 d R
O9 O 0.8147(5) 0.2990(5) 0.6803(4) 0.1188(19) Uani 1 1 d .
H9C H 0.8620 0.2448 0.6505 0.143 Uiso 1 1 d R
H9D H 0.8262 0.3497 0.6368 0.143 Uiso 1 1 d R
N1 N 0.8318(4) 0.5969(4) 0.1767(3) 0.0452(10) Uani 1 1 d .
N2 N 0.5046(4) 1.2747(4) 0.5339(3) 0.0508(11) Uani 1 1 d .
N3 N 0.9688(4) 0.2901(4) 0.0026(3) 0.0470(10) Uani 1 1 d .
N4 N 1.3337(4) -0.4140(4) -0.3151(3) 0.0494(11) Uani 1 1 d .
C1 C 0.7432(5) 0.5741(5) -0.0995(4) 0.0490(13) Uani 1 1 d .
C2 C 0.6772(6) 0.6429(5) -0.1855(4) 0.0634(16) Uani 1 1 d .
H2A H 0.7200 0.6108 -0.2458 0.076 Uiso 1 1 calc R
H2B H 0.5940 0.6326 -0.1796 0.076 Uiso 1 1 calc R
C3 C 0.6732(5) 0.7755(5) -0.1875(4) 0.0515(13) Uani 1 1 d .
C4 C 0.5734(6) 0.8497(7) -0.1353(4) 0.0729(19) Uani 1 1 d .
H4 H 0.5124 0.8165 -0.1011 0.087 Uiso 1 1 calc R
C5 C 0.5632(7) 0.9704(7) -0.1332(5) 0.085(2) Uani 1 1 d .
H5 H 0.4965 1.0179 -0.0973 0.102 Uiso 1 1 calc R
C6 C 0.6503(8) 1.0201(6) -0.1835(5) 0.083(2) Uani 1 1 d .
H6 H 0.6432 1.1022 -0.1834 0.099 Uiso 1 1 calc R
C7 C 0.7502(6) 0.9481(6) -0.2353(4) 0.0680(17) Uani 1 1 d .
H7 H 0.8099 0.9832 -0.2694 0.082 Uiso 1 1 calc R
C8 C 0.7645(5) 0.8257(5) -0.2380(4) 0.0503(13) Uani 1 1 d .
C9 C 0.8790(5) 0.7516(6) -0.2908(4) 0.0709(18) Uani 1 1 d .
H9A H 0.8793 0.6676 -0.2758 0.085 Uiso 1 1 calc R
H9B H 0.9492 0.7648 -0.2642 0.085 Uiso 1 1 calc R
C10 C 0.8987(5) 0.7724(5) -0.3996(4) 0.0515(13) Uani 1 1 d .
C11 C 0.7250(5) 0.6778(5) 0.1713(4) 0.0517(13) Uani 1 1 d .
H11 H 0.6765 0.6728 0.1235 0.062 Uiso 1 1 calc R
C12 C 0.6834(5) 0.7686(5) 0.2337(4) 0.0519(14) Uani 1 1 d .
H12 H 0.6078 0.8230 0.2275 0.062 Uiso 1 1 calc R
C13 C 0.7538(4) 0.7796(4) 0.3059(4) 0.0442(12) Uani 1 1 d .
C14 C 0.8619(5) 0.6919(5) 0.3118(4) 0.0525(13) Uani 1 1 d .
H14 H 0.9111 0.6920 0.3605 0.063 Uiso 1 1 calc R
C15 C 0.8976(5) 0.6046(5) 0.2464(4) 0.0574(15) Uani 1 1 d .
H15 H 0.9721 0.5480 0.2515 0.069 Uiso 1 1 calc R
C16 C 0.7164(5) 0.8771(4) 0.3716(4) 0.0466(12) Uani 1 1 d .
H16 H 0.7604 0.8708 0.4248 0.056 Uiso 1 1 calc R
C17 C 0.6242(5) 0.9741(5) 0.3609(4) 0.0501(13) Uani 1 1 d .
H17 H 0.5793 0.9780 0.3086 0.060 Uiso 1 1 calc R
C18 C 0.5864(5) 1.0748(5) 0.4227(4) 0.0457(12) Uani 1 1 d .
C19 C 0.6404(5) 1.0838(5) 0.5056(4) 0.0489(13) Uani 1 1 d .
H19 H 0.7053 1.0223 0.5254 0.059 Uiso 1 1 calc R
C20 C 0.5975(5) 1.1831(5) 0.5573(4) 0.0510(13) Uani 1 1 d .
H20 H 0.6351 1.1872 0.6121 0.061 Uiso 1 1 calc R
C21 C 0.4508(5) 1.2670(5) 0.4547(4) 0.0554(14) Uani 1 1 d .
H21 H 0.3855 1.3296 0.4371 0.067 Uiso 1 1 calc R
C22 C 0.4887(5) 1.1705(5) 0.3995(4) 0.0547(14) Uani 1 1 d .
H22 H 0.4488 1.1685 0.3455 0.066 Uiso 1 1 calc R
C23 C 0.9261(6) 0.2560(5) -0.0721(4) 0.0606(15) Uani 1 1 d .
H23 H 0.8552 0.3049 -0.0954 0.073 Uiso 1 1 calc R
C24 C 0.9830(7) 0.1506(6) -0.1165(4) 0.0728(19) Uani 1 1 d .
H24 H 0.9506 0.1303 -0.1688 0.087 Uiso 1 1 calc R
C25 C 1.0884(6) 0.0754(5) -0.0828(5) 0.0631(16) Uani 1 1 d .
C26 C 1.1305(5) 0.1128(5) -0.0058(5) 0.0628(16) Uani 1 1 d .
H26 H 1.2008 0.0659 0.0196 0.075 Uiso 1 1 calc R
C27 C 1.0705(5) 0.2171(5) 0.0330(4) 0.0542(14) Uani 1 1 d .
H27 H 1.1023 0.2395 0.0847 0.065 Uiso 1 1 calc R
C28 C 1.1572(6) -0.0415(6) -0.1203(5) 0.0747(19) Uani 1 1 d .
H28 H 1.2161 -0.0895 -0.0828 0.090 Uiso 1 1 calc R
C29 C 1.1437(6) -0.0823(6) -0.1977(5) 0.0705(18) Uani 1 1 d .
H29 H 1.0851 -0.0343 -0.2355 0.085 Uiso 1 1 calc R
C30 C 1.2118(5) -0.1987(5) -0.2342(4) 0.0561(15) Uani 1 1 d .
C31 C 1.1937(5) -0.2232(5) -0.3255(4) 0.0564(14) Uani 1 1 d .
H31 H 1.1396 -0.1666 -0.3619 0.068 Uiso 1 1 calc R
C32 C 1.2538(5) -0.3289(5) -0.3625(4) 0.0565(14) Uani 1 1 d .
H32 H 1.2389 -0.3431 -0.4239 0.068 Uiso 1 1 calc R
C33 C 1.3530(5) -0.3934(5) -0.2264(4) 0.0551(14) Uani 1 1 d .
H33 H 1.4078 -0.4516 -0.1919 0.066 Uiso 1 1 calc R
C34 C 1.2930(5) -0.2871(5) -0.1845(4) 0.0585(15) Uani 1 1 d .
H34 H 1.3075 -0.2753 -0.1223 0.070 Uiso 1 1 calc R

loop_
_atom_site_aniso_label
_atom_site_aniso_U_11
_atom_site_aniso_U_22
_atom_site_aniso_U_33
_atom_site_aniso_U_23
_atom_site_aniso_U_13
_atom_site_aniso_U_12
Ag1 0.0643(3) 0.0405(3) 0.0553(3) -0.0242(2) 0.0017(2) -0.0015(2)
Ag2 0.0745(3) 0.0463(3) 0.0798(4) -0.0373(2) 0.0119(3) -0.0066(2)
O1 0.053(2) 0.057(2) 0.063(2) 0.0072(19) -0.0080(19) -0.0103(19)
O2 0.067(3) 0.096(3) 0.063(3) 0.002(2) -0.002(2) -0.036(3)
O3 0.187(6) 0.065(3) 0.080(3) -0.025(3) -0.013(3) -0.040(4)
O4 0.074(3) 0.052(2) 0.055(2) 0.0003(19) 0.0019(19) -0.016(2)
O5 0.062(3) 0.116(4) 0.086(3) -0.032(3) -0.011(2) 0.001(3)
O6 0.102(4) 0.085(3) 0.069(3) -0.020(2) 0.017(2) -0.036(3)
O7 0.087(3) 0.091(4) 0.084(3) -0.023(3) 0.019(3) -0.031(3)
O8 0.143(5) 0.107(5) 0.151(5) -0.035(4) 0.015(4) -0.058(4)
O9 0.091(4) 0.124(5) 0.128(5) -0.013(4) 0.024(3) -0.016(3)
N1 0.048(3) 0.041(2) 0.046(2) -0.0187(19) 0.001(2) -0.006(2)
N2 0.057(3) 0.036(2) 0.058(3) -0.019(2) 0.002(2) -0.007(2)
N3 0.057(3) 0.038(2) 0.043(2) -0.0141(19) -0.001(2) -0.006(2)
N4 0.053(3) 0.038(2) 0.057(3) -0.023(2) 0.002(2) -0.007(2)
C1 0.051(3) 0.036(3) 0.063(4) -0.010(3) -0.006(3) -0.013(3)
C2 0.066(4) 0.069(4) 0.063(4) -0.001(3) -0.023(3) -0.024(3)
C3 0.048(3) 0.062(4) 0.040(3) 0.001(3) -0.013(2) -0.003(3)
C4 0.053(4) 0.099(6) 0.052(4) 0.016(4) 0.001(3) -0.002(4)
C5 0.091(5) 0.068(5) 0.065(4) 0.000(4) -0.001(4) 0.030(4)
C6 0.126(7) 0.048(4) 0.065(4) -0.002(3) -0.017(4) -0.002(4)
C7 0.077(4) 0.064(4) 0.060(4) 0.015(3) -0.006(3) -0.020(4)
C8 0.050(3) 0.048(3) 0.048(3) 0.002(2) -0.002(2) -0.006(3)
C9 0.057(4) 0.078(5) 0.058(4) 0.019(3) 0.002(3) 0.006(3)
C10 0.048(3) 0.052(4) 0.054(3) -0.011(3) -0.002(2) -0.010(3)
C11 0.046(3) 0.054(3) 0.054(3) -0.018(3) -0.014(2) 0.000(3)
C12 0.043(3) 0.046(3) 0.065(4) -0.026(3) -0.010(3) 0.003(2)
C13 0.042(3) 0.041(3) 0.048(3) -0.017(2) 0.005(2) -0.008(2)
C14 0.050(3) 0.053(3) 0.054(3) -0.022(3) -0.006(2) -0.004(3)
C15 0.046(3) 0.051(3) 0.069(4) -0.024(3) -0.011(3) 0.007(3)
C16 0.049(3) 0.042(3) 0.050(3) -0.016(2) -0.002(2) -0.008(2)
C17 0.058(3) 0.048(3) 0.045(3) -0.021(2) -0.005(2) -0.008(3)
C18 0.052(3) 0.038(3) 0.047(3) -0.011(2) -0.003(2) -0.009(2)
C19 0.048(3) 0.045(3) 0.050(3) -0.016(2) -0.009(2) 0.001(2)
C20 0.054(3) 0.044(3) 0.055(3) -0.021(3) -0.003(3) -0.007(3)
C21 0.056(4) 0.039(3) 0.064(4) -0.014(3) -0.005(3) 0.005(3)
C22 0.063(4) 0.047(3) 0.050(3) -0.018(3) -0.014(3) 0.003(3)
C23 0.071(4) 0.048(3) 0.063(4) -0.021(3) -0.013(3) -0.005(3)
C24 0.109(6) 0.063(4) 0.058(4) -0.027(3) -0.008(4) -0.035(4)
C25 0.068(4) 0.035(3) 0.075(4) -0.013(3) 0.021(3) -0.003(3)
C26 0.057(4) 0.042(3) 0.084(4) -0.013(3) -0.006(3) 0.000(3)
C27 0.066(4) 0.041(3) 0.052(3) -0.008(3) -0.009(3) -0.005(3)
C28 0.080(5) 0.060(4) 0.082(5) -0.020(4) 0.021(4) -0.021(4)
C29 0.072(4) 0.058(4) 0.083(5) -0.024(3) 0.011(3) -0.020(3)
C30 0.053(3) 0.034(3) 0.076(4) -0.011(3) 0.014(3) -0.011(3)
C31 0.049(3) 0.045(3) 0.072(4) -0.015(3) -0.002(3) -0.004(3)
C32 0.056(4) 0.053(4) 0.064(4) -0.009(3) -0.014(3) -0.013(3)
C33 0.062(4) 0.042(3) 0.059(4) -0.020(3) -0.001(3) -0.006(3)
C34 0.071(4) 0.051(4) 0.056(3) -0.025(3) 0.007(3) -0.019(3)

loop_
_atom_type_symbol
_atom_type_description
_atom_type_scat_dispersion_real
_atom_type_scat_dispersion_imag
_atom_type_scat_source
C C 0.0033 0.0016 'International Tables Vol C Tables 4.2.6.8 and 6.1.1.4'
H H 0.0000 0.0000 'International Tables Vol C Tables 4.2.6.8 and 6.1.1.4'
N N 0.0061 0.0033 'International Tables Vol C Tables 4.2.6.8 and 6.1.1.4'
O O 0.0106 0.0060 'International Tables Vol C Tables 4.2.6.8 and 6.1.1.4'
Ag Ag -0.8971 1.1015 'International Tables Vol C Tables 4.2.6.8 and 6.1.1.4'

loop_
_geom_angle_atom_site_label_1
_geom_angle_atom_site_label_2
_geom_angle_atom_site_label_3
_geom_angle
_geom_angle_site_symmetry_1
_geom_angle_site_symmetry_3
N3 Ag1 N1 159.62(16) . .
N3 Ag1 O1 88.12(14) . .
N1 Ag1 O1 112.23(14) . .
N3 Ag1 Ag1 82.76(11) . 2_765
N1 Ag1 Ag1 105.41(10) . 2_765
O1 Ag1 Ag1 61.19(8) . 2_765
N2 Ag2 N4 166.49(18) . 1_476
N2 Ag2 O5 96.69(16) . .
N4 Ag2 O5 96.79(16) 1_476 .
C1 O1 Ag1 98.9(3) . .
Ag2 O5 H5C 118.0 . .
Ag2 O5 H5D 136.9 . .
H5C O5 H5D 105.1 . .
H6C O6 H6D 98.3 . .
H7C O7 H7D 99.8 . .
H8C O8 H8D 103.2 . .
H9C O9 H9D 91.9 . .
C15 N1 C11 117.4(4) . .
C15 N1 Ag1 124.3(4) . .
C11 N1 Ag1 118.3(3) . .
C20 N2 C21 117.3(4) . .
C20 N2 Ag2 122.3(4) . .
C21 N2 Ag2 120.2(4) . .
C27 N3 C23 116.3(5) . .
C27 N3 Ag1 119.9(3) . .
C23 N3 Ag1 123.6(4) . .
C33 N4 C32 117.8(5) . .
C33 N4 Ag2 119.6(4) . 1_634
C32 N4 Ag2 122.5(4) . 1_634
O1 C1 O2 124.3(5) . .
O1 C1 C2 117.6(5) . .
O2 C1 C2 118.1(5) . .
C3 C2 C1 110.2(4) . .
C3 C2 H2A 109.6 . .
C1 C2 H2A 109.6 . .
C3 C2 H2B 109.6 . .
C1 C2 H2B 109.6 . .
H2A C2 H2B 108.1 . .
C8 C3 C4 118.9(6) . .
C8 C3 C2 123.1(5) . .
C4 C3 C2 118.0(5) . .
C5 C4 C3 121.6(6) . .
C5 C4 H4 119.2 . .
C3 C4 H4 119.2 . .
C6 C5 C4 119.8(6) . .
C6 C5 H5 120.1 . .
C4 C5 H5 120.1 . .
C5 C6 C7 119.5(6) . .
C5 C6 H6 120.3 . .
C7 C6 H6 120.3 . .
C8 C7 C6 122.3(6) . .
C8 C7 H7 118.8 . .
C6 C7 H7 118.8 . .
C7 C8 C3 117.8(5) . .
C7 C8 C9 119.6(5) . .
C3 C8 C9 122.6(5) . .
C8 C9 C10 118.1(5) . .
C8 C9 H9A 107.8 . .
C10 C9 H9A 107.8 . .
C8 C9 H9B 107.8 . .
C10 C9 H9B 107.8 . .
H9A C9 H9B 107.1 . .
O4 C10 O3 123.0(5) . .
O4 C10 C9 118.7(5) . .
O3 C10 C9 118.2(6) . .
N1 C11 C12 122.7(5) . .
N1 C11 H11 118.7 . .
C12 C11 H11 118.7 . .
C11 C12 C13 120.4(5) . .
C11 C12 H12 119.8 . .
C13 C12 H12 119.8 . .
C14 C13 C12 115.5(4) . .
C14 C13 C16 121.8(5) . .
C12 C13 C16 122.7(5) . .
C15 C14 C13 120.6(5) . .
C15 C14 H14 119.7 . .
C13 C14 H14 119.7 . .
N1 C15 C14 123.4(5) . .
N1 C15 H15 118.3 . .
C14 C15 H15 118.3 . .
C17 C16 C13 124.9(5) . .
C17 C16 H16 117.6 . .
C13 C16 H16 117.6 . .
C16 C17 C18 126.6(5) . .
C16 C17 H17 116.7 . .
C18 C17 H17 116.7 . .
C22 C18 C19 116.0(5) . .
C22 C18 C17 119.0(5) . .
C19 C18 C17 125.0(5) . .
C20 C19 C18 119.7(5) . .
C20 C19 H19 120.2 . .
C18 C19 H19 120.2 . .
N2 C20 C19 123.8(5) . .
N2 C20 H20 118.1 . .
C19 C20 H20 118.1 . .
N2 C21 C22 122.2(5) . .
N2 C21 H21 118.9 . .
C22 C21 H21 118.9 . .
C21 C22 C18 121.1(5) . .
C21 C22 H22 119.5 . .
C18 C22 H22 119.5 . .
N3 C23 C24 122.7(6) . .
N3 C23 H23 118.7 . .
C24 C23 H23 118.7 . .
C23 C24 C25 119.9(6) . .
C23 C24 H24 120.0 . .
C25 C24 H24 120.0 . .
C26 C25 C24 116.2(5) . .
C26 C25 C28 117.5(6) . .
C24 C25 C28 126.3(6) . .
C27 C26 C25 120.4(6) . .
C27 C26 H26 119.8 . .
C25 C26 H26 119.8 . .
N3 C27 C26 124.5(5) . .
N3 C27 H27 117.8 . .
C26 C27 H27 117.8 . .
C29 C28 C25 126.5(8) . .
C29 C28 H28 116.8 . .
C25 C28 H28 116.8 . .
C28 C29 C30 126.2(8) . .
C28 C29 H29 116.9 . .
C30 C29 H29 116.9 . .
C34 C30 C31 116.4(5) . .
C34 C30 C29 125.5(6) . .
C31 C30 C29 118.1(6) . .
C32 C31 C30 120.5(6) . .
C32 C31 H31 119.8 . .
C30 C31 H31 119.8 . .
N4 C32 C31 123.2(5) . .
N4 C32 H32 118.4 . .
C31 C32 H32 118.4 . .
N4 C33 C34 121.4(5) . .
N4 C33 H33 119.3 . .
C34 C33 H33 119.3 . .
C30 C34 C33 120.6(5) . .
C30 C34 H34 119.7 . .
C33 C34 H34 119.7 . .

loop_
_geom_bond_atom_site_label_1
_geom_bond_atom_site_label_2
_geom_bond_distance
_geom_bond_site_symmetry_2
Ag1 N3 2.195(4) .
Ag1 N1 2.204(4) .
Ag1 O1 2.564(4) .
Ag1 Ag1 3.1417(9) 2_765
Ag2 N2 2.130(4) .
Ag2 N4 2.136(4) 1_476
Ag2 O5 2.597(4) .
O1 C1 1.221(6) .
O2 C1 1.261(6) .
O3 C10 1.239(7) .
O4 C10 1.239(6) .
O5 H5C 0.8201 .
O5 H5D 0.8200 .
O6 H6C 0.8200 .
O6 H6D 0.8200 .
O7 H7C 0.8200 .
O7 H7D 0.8200 .
O8 H8C 0.8200 .
O8 H8D 0.8200 .
O9 H9C 0.8200 .
O9 H9D 0.8200 .
N1 C15 1.318(6) .
N1 C11 1.329(6) .
N2 C20 1.333(7) .
N2 C21 1.346(7) .
N3 C27 1.329(7) .
N3 C23 1.332(6) .
N4 C33 1.334(7) .
N4 C32 1.336(7) .
N4 Ag2 2.136(4) 1_634
C1 C2 1.533(8) .
C2 C3 1.517(8) .
C2 H2A 0.9700 .
C2 H2B 0.9700 .
C3 C8 1.391(7) .
C3 C4 1.398(8) .
C4 C5 1.371(9) .
C4 H4 0.9300 .
C5 C6 1.349(10) .
C5 H5 0.9300 .
C6 C7 1.384(9) .
C6 H6 0.9300 .
C7 C8 1.383(8) .
C7 H7 0.9300 .
C8 C9 1.504(7) .
C9 C10 1.505(7) .
C9 H9A 0.9700 .
C9 H9B 0.9700 .
C11 C12 1.377(7) .
C11 H11 0.9300 .
C12 C13 1.394(7) .
C12 H12 0.9300 .
C13 C14 1.379(7) .
C13 C16 1.463(7) .
C14 C15 1.373(7) .
C14 H14 0.9300 .
C15 H15 0.9300 .
C16 C17 1.331(8) .
C16 H16 0.9300 .
C17 C18 1.457(7) .
C17 H17 0.9300 .
C18 C22 1.392(7) .
C18 C19 1.396(7) .
C19 C20 1.362(7) .
C19 H19 0.9300 .
C20 H20 0.9300 .
C21 C22 1.361(7) .
C21 H21 0.9300 .
C22 H22 0.9300 .
C23 C24 1.386(8) .
C23 H23 0.9300 .
C24 C25 1.387(9) .
C24 H24 0.9300 .
C25 C26 1.374(8) .
C25 C28 1.482(8) .
C26 C27 1.348(7) .
C26 H26 0.9300 .
C27 H27 0.9300 .
C28 C29 1.259(9) .
C28 H28 0.9300 .
C29 C30 1.469(8) .
C29 H29 0.9300 .
C30 C34 1.380(8) .
C30 C31 1.380(8) .
C31 C32 1.350(7) .
C31 H31 0.9300 .
C32 H32 0.9300 .
C33 C34 1.384(7) .
C33 H33 0.9300 .
C34 H34 0.9300 .

loop_
_geom_hbond_atom_site_label_D
_geom_hbond_atom_site_label_H
_geom_hbond_atom_site_label_A
_geom_hbond_distance_DH
_geom_hbond_distance_HA
_geom_hbond_distance_DA
_geom_hbond_angle_DHA
_geom_hbond_site_symmetry_A
O9 H9D O8 0.82 1.97 2.793(8) 178.6 .
O9 H9C O6 0.82 1.99 2.792(7) 164.3 2_666
O8 H8D O3 0.82 2.09 2.914(8) 179.6 2_765
O8 H8C O3 0.82 1.94 2.763(7) 179.3 1_556
O7 H7D O2 0.82 1.99 2.810(6) 179.3 2_665
O7 H7C O2 0.82 2.00 2.786(6) 159.4 .
O6 H6D O4 0.82 2.04 2.779(5) 150.1 1_456
O6 H6C O4 0.82 2.03 2.837(6) 169.8 2_675
O5 H5D O7 0.82 1.99 2.790(6) 164.6 2_676
O5 H5C O9 0.82 1.88 2.690(6) 167.1 1_565

loop_
_geom_torsion_atom_site_label_1
_geom_torsion_atom_site_label_2
_geom_torsion_atom_site_label_3
_geom_torsion_atom_site_label_4
_geom_torsion
_geom_torsion_site_symmetry_1
N3 Ag1 O1 C1 106.9(3) .
N1 Ag1 O1 C1 -74.4(3) .
Ag1 Ag1 O1 C1 -170.4(3) 2_765
N3 Ag1 N1 C15 42.4(7) .
O1 Ag1 N1 C15 -133.9(4) .
Ag1 Ag1 N1 C15 -69.2(4) 2_765
N3 Ag1 N1 C11 -139.9(5) .
O1 Ag1 N1 C11 43.8(4) .
Ag1 Ag1 N1 C11 108.5(4) 2_765
N4 Ag2 N2 C20 175.5(6) 1_476
O5 Ag2 N2 C20 -0.3(4) .
N4 Ag2 N2 C21 -9.6(9) 1_476
O5 Ag2 N2 C21 174.6(4) .
N1 Ag1 N3 C27 -39.2(7) .
O1 Ag1 N3 C27 137.3(4) .
Ag1 Ag1 N3 C27 76.1(4) 2_765
N1 Ag1 N3 C23 146.5(5) .
O1 Ag1 N3 C23 -37.0(4) .
Ag1 Ag1 N3 C23 -98.2(4) 2_765
Ag1 O1 C1 O2 -4.9(6) .
Ag1 O1 C1 C2 174.0(4) .
O1 C1 C2 C3 -73.3(7) .
O2 C1 C2 C3 105.6(6) .
C1 C2 C3 C8 90.2(6) .
C1 C2 C3 C4 -89.1(6) .
C8 C3 C4 C5 0.4(9) .
C2 C3 C4 C5 179.8(5) .
C3 C4 C5 C6 0.8(10) .
C4 C5 C6 C7 -1.2(10) .
C5 C6 C7 C8 0.3(10) .
C6 C7 C8 C3 1.0(9) .
C6 C7 C8 C9 -176.4(6) .
C4 C3 C8 C7 -1.3(8) .
C2 C3 C8 C7 179.4(5) .
C4 C3 C8 C9 176.0(5) .
C2 C3 C8 C9 -3.3(8) .
C7 C8 C9 C10 -67.2(8) .
C3 C8 C9 C10 115.6(6) .
C8 C9 C10 O4 55.5(8) .
C8 C9 C10 O3 -128.4(7) .
C15 N1 C11 C12 1.3(8) .
Ag1 N1 C11 C12 -176.5(4) .
N1 C11 C12 C13 0.4(9) .
C11 C12 C13 C14 -2.5(8) .
C11 C12 C13 C16 177.5(5) .
C12 C13 C14 C15 3.1(8) .
C16 C13 C14 C15 -177.0(5) .
C11 N1 C15 C14 -0.8(8) .
Ag1 N1 C15 C14 177.0(4) .
C13 C14 C15 N1 -1.5(9) .
C14 C13 C16 C17 169.1(5) .
C12 C13 C16 C17 -11.0(8) .
C13 C16 C17 C18 -178.0(5) .
C16 C17 C18 C22 178.8(6) .
C16 C17 C18 C19 -1.6(9) .
C22 C18 C19 C20 -0.8(8) .
C17 C18 C19 C20 179.5(5) .
C21 N2 C20 C19 0.3(8) .
Ag2 N2 C20 C19 175.4(4) .
C18 C19 C20 N2 0.3(8) .
C20 N2 C21 C22 -0.3(8) .
Ag2 N2 C21 C22 -175.4(4) .
N2 C21 C22 C18 -0.3(9) .
C19 C18 C22 C21 0.9(8) .
C17 C18 C22 C21 -179.5(5) .
C27 N3 C23 C24 0.1(8) .
Ag1 N3 C23 C24 174.6(4) .
N3 C23 C24 C25 0.5(9) .
C23 C24 C25 C26 -0.5(9) .
C23 C24 C25 C28 177.9(6) .
C24 C25 C26 C27 0.0(9) .
C28 C25 C26 C27 -178.5(5) .
C23 N3 C27 C26 -0.6(8) .
Ag1 N3 C27 C26 -175.3(4) .
C25 C26 C27 N3 0.5(9) .
C26 C25 C28 C29 -169.2(6) .
C24 C25 C28 C29 12.4(11) .
C25 C28 C29 C30 -179.7(5) .
C28 C29 C30 C34 6.9(10) .
C28 C29 C30 C31 -173.5(6) .
C34 C30 C31 C32 -0.2(8) .
C29 C30 C31 C32 -179.9(5) .
C33 N4 C32 C31 1.0(8) .
Ag2 N4 C32 C31 -177.9(4) 1_634
C30 C31 C32 N4 -0.7(9) .
C32 N4 C33 C34 -0.4(8) .
Ag2 N4 C33 C34 178.6(4) 1_634
C31 C30 C34 C33 0.8(8) .
C29 C30 C34 C33 -179.5(5) .
N4 C33 C34 C30 -0.5(8) .
